data_1529760
loop_
_publ_author_name
'Chevrel, R.'
'Rossel, C.'
'Sergent, M.'

_publ_section_title
;
 The structure of Sn Mo6 S8 and the superconducting properties of the
 series Snx Mo6 S8 and My Snx Mo6 S8 (M = La, Ce, Pr, Eu, Gd, Ho, Lu, Y,
 In, U)
;
_journal_name_full 'Journal of the Less-Common Metals'
_journal_page_first 31
_journal_page_last 43
_journal_volume 72
_journal_year 1980
_chemical_formula_sum 'Mo6 S8 Sn'
_chemical_name_systematic 'Sn Mo6 S8'
_space_group_IT_number 148
_symmetry_space_group_name_Hall '-P 3*'
_symmetry_space_group_name_H-M 'R -3 :R'
_cell_angle_alpha 89.7
_cell_angle_beta 89.7
_cell_angle_gamma 89.7
_cell_formula_units_Z 1
_cell_length_a 6.527
_cell_length_b 6.527
_cell_length_c 6.527
_cell_volume 278.050
_citation_journal_id_ASTM JCOMAH
_cod_data_source_file Chevrel_JCOMAH_1980_576.cif
_cod_data_source_block Mo6S8Sn1
_cod_original_cell_volume 278.0501
_cod_original_sg_symbol_Hall '-R 3 (-y+z,x+z,-x+y+z)'
_cod_original_formula_sum 'Mo6 S8 Sn1'
_cod_database_code 1529760

loop_
_symmetry_equiv_pos_as_xyz
x,y,z
z,x,y
y,z,x
-x,-y,-z
-z,-x,-y
-y,-z,-x

loop_
_atom_site_label
_atom_site_type_symbol
_atom_site_fract_x
_atom_site_fract_y
_atom_site_fract_z
_atom_site_occupancy
_atom_site_U_iso_or_equiv
S1 S 0.37939 0.12593 0.74358 1 0.0
S2 S 0.24117 0.24117 0.24117 1 0.0
Sn1 Sn 0 0 0 1 0.0
Mo1 Mo 0.22509 0.41632 0.56109 1 0.0
